data_4331634
loop_
_publ_author_name
'Takahiko Ogawa'
'Yuji Kajita'
'Yuko Wasada-Tsutsui'
'Hiroaki Wasada'
'Hideki Masuda'

_publ_contact_author_address 'gokiso-cho, showa-ku, nagoya 466-8555, Japan'
_publ_contact_author_email masuda.hideki@nitech.ac.jp
_publ_contact_author_fax +81-52-735-5209
_publ_contact_author_name 'Hideki Masuda'
_publ_contact_author_phone +81-52-735-5228
_publ_section_title
;
 Preparation, Characterization, and Reactivity of Dinitrogen Molybdenum
 Complexes with Bis(diphenylphosphino)amine Derivative Ligands that Form a
 Unique 4-Membered P-N-P Chelate Ring
;
_journal_name_full 'Inorganic Chemistry'
_journal_page_first 182
_journal_page_last 195
_journal_paper_doi 10.1021/ic301577a
_journal_volume 52
_journal_year 2013
_chemical_formula_moiety 'C70 H58 Cl2 Mo N2 O1.50 P4 '
_chemical_formula_sum 'C70 H58 Cl2 Mo N2 O1.5 P4'
_chemical_formula_weight 1241.98
_space_group_IT_number 14
_symmetry_cell_setting monoclinic
_symmetry_Int_Tables_number 14
_symmetry_space_group_name_Hall '-P 2yab'
_symmetry_space_group_name_H-M 'P 1 21/a 1'
_cell_angle_alpha 90.0000
_cell_angle_beta 101.8563(9)
_cell_angle_gamma 90.0000
_cell_formula_units_Z 4
_cell_length_a 18.6171(3)
_cell_length_b 11.3510(2)
_cell_length_c 30.2636(7)
_cell_measurement_reflns_used 17114
_cell_measurement_temperature 173.1
_cell_measurement_theta_max 27.5
_cell_measurement_theta_min 3.1
_cell_volume 6258.9(2)
_computing_cell_refinement CrystalClear
_computing_data_collection CrystalClear
_computing_data_reduction CrystalStructure
_computing_publication_material 'CrystalStructure 3.8'
_computing_structure_refinement CRYSTALS
_computing_structure_solution SIR2004
_diffrn_ambient_temperature 173.1
_diffrn_detector_area_resol_mean 7.31
_diffrn_measured_fraction_theta_full 0.982
_diffrn_measured_fraction_theta_max 0.982
_diffrn_measurement_device_type 'Rigaku Mercury'
_diffrn_measurement_method \w
_diffrn_radiation_type 'Mo K\a'
_diffrn_radiation_wavelength 0.71070
_diffrn_reflns_av_R_equivalents 0.043
_diffrn_reflns_limit_h_max 18
_diffrn_reflns_limit_h_min -24
_diffrn_reflns_limit_k_max 14
_diffrn_reflns_limit_k_min -14
_diffrn_reflns_limit_l_max 36
_diffrn_reflns_limit_l_min -39
_diffrn_reflns_number 46204
_diffrn_reflns_theta_full 27.52
_diffrn_reflns_theta_max 27.52
_exptl_absorpt_coefficient_mu 0.442
_exptl_absorpt_correction_type none
_exptl_crystal_colour orange
_exptl_crystal_density_diffrn 1.318
_exptl_crystal_description block
_exptl_crystal_F_000 2560.00
_exptl_crystal_size_max 0.40
_exptl_crystal_size_mid 0.40
_exptl_crystal_size_min 0.30
_refine_diff_density_max 1.69
_refine_diff_density_min -0.63
_refine_ls_extinction_method none
_refine_ls_goodness_of_fit_ref 0.992
_refine_ls_hydrogen_treatment refall
_refine_ls_number_parameters 773
_refine_ls_number_reflns 12126
_refine_ls_R_factor_gt 0.0406
_refine_ls_shift/su_max 0.0000
_refine_ls_structure_factor_coef Fsqd
_refine_ls_weighting_details 'w = 1/[0.0019Fo^2^ + 1.0000\s(Fo^2^)]/(4Fo^2^)'
_refine_ls_weighting_scheme calc
_refine_ls_wR_factor_ref 0.1193
_reflns_number_gt 12083
_reflns_number_total 14165
_reflns_threshold_expression F^2^>2.0\s(F^2^)
_cod_data_source_file ic301577a_si_002_3.cif
_cod_data_source_block 1Xy
_cod_original_formula_sum 'C70 H58 Cl2 Mo N2 O1.50 P4 '
_cod_database_code 4331634

loop_
_symmetry_equiv_pos_site_id
_symmetry_equiv_pos_as_xyz
1 +X,+Y,+Z
2 1/2-X,1/2+Y,-Z
3 -X,-Y,-Z
4 1/2+X,1/2-Y,+Z

loop_
_atom_site_label
_atom_site_type_symbol
_atom_site_fract_x
_atom_site_fract_y
_atom_site_fract_z
_atom_site_U_iso_or_equiv
_atom_site_adp_type
_atom_site_occupancy
_atom_site_symmetry_multiplicity
_atom_site_calc_flag
_atom_site_refinement_flags
Mo(1) Mo 0.966680(10) 0.037460(10) 0.246580(10) 0.01559(5) Uani 1.00 1 d .
Cl(1) Cl 1.09379(3) -0.02049(5) 0.27316(2) 0.02342(13) Uani 1.00 1 d .
Cl(2) Cl 0.84100(3) 0.09968(5) 0.22530(2) 0.02333(13) Uani 1.00 1 d .
P(1) P 0.98532(3) 0.10535(5) 0.17155(2) 0.01725(12) Uani 1.00 1 d .
P(2) P 0.94524(3) -0.11753(5) 0.18794(2) 0.01776(13) Uani 1.00 1 d .
P(3) P 0.94665(3) -0.03336(5) 0.32013(2) 0.01695(13) Uani 1.00 1 d .
P(4) P 0.97742(3) 0.19511(5) 0.30454(2) 0.01794(13) Uani 1.00 1 d .
O(1) O 1.4201(3) 0.0021(5) 0.4537(2) 0.182(2) Uani 1.00 1 d .
O(2) O 0.9154(6) 0.4600(9) -0.0116(3) 0.0809 Uiso 0.30 1 d P
O(3) O 0.9583(9) 0.4674(13) -0.0176(5) 0.0715 Uiso 0.20 1 d P
N(1) N 0.96977(10) -0.03142(15) 0.14621(6) 0.0202(4) Uani 1.00 1 d .
N(2) N 0.95870(10) 0.10317(15) 0.34650(6) 0.0193(4) Uani 1.00 1 d .
C(1) C 0.91868(12) 0.20737(19) 0.13924(7) 0.0213(5) Uani 1.00 1 d .
C(2) C 0.90835(13) 0.3143(2) 0.16014(9) 0.0287(6) Uani 1.00 1 d .
C(3) C 0.86301(15) 0.4004(2) 0.13679(10) 0.0372(7) Uani 1.00 1 d .
C(4) C 0.82642(15) 0.3802(2) 0.09293(10) 0.0405(7) Uani 1.00 1 d .
C(5) C 0.83507(15) 0.2736(2) 0.07219(9) 0.0393(7) Uani 1.00 1 d .
C(6) C 0.88116(14) 0.1879(2) 0.09529(8) 0.0307(6) Uani 1.00 1 d .
C(7) C 1.07055(12) 0.16300(19) 0.15877(7) 0.0204(5) Uani 1.00 1 d .
C(8) C 1.13731(13) 0.1261(2) 0.18449(9) 0.0326(6) Uani 1.00 1 d .
C(9) C 1.20315(14) 0.1759(3) 0.17882(9) 0.0393(7) Uani 1.00 1 d .
C(10) C 1.20227(14) 0.2639(2) 0.14687(9) 0.0338(6) Uani 1.00 1 d .
C(11) C 1.13671(14) 0.2998(2) 0.12038(9) 0.0314(6) Uani 1.00 1 d .
C(12) C 1.07109(13) 0.2508(2) 0.12654(8) 0.0271(5) Uani 1.00 1 d .
C(13) C 0.85137(12) -0.1685(2) 0.16663(8) 0.0219(5) Uani 1.00 1 d .
C(14) C 0.79750(13) -0.0907(2) 0.14502(9) 0.0291(6) Uani 1.00 1 d .
C(15) C 0.72439(14) -0.1237(2) 0.13542(11) 0.0420(7) Uani 1.00 1 d .
C(16) C 0.70355(14) -0.2347(2) 0.14790(12) 0.0456(8) Uani 1.00 1 d .
C(17) C 0.75633(15) -0.3120(2) 0.16933(11) 0.0417(7) Uani 1.00 1 d .
C(18) C 0.82976(13) -0.2793(2) 0.17846(9) 0.0294(6) Uani 1.00 1 d .
C(19) C 0.99728(11) -0.25482(19) 0.19123(8) 0.0217(5) Uani 1.00 1 d .
C(20) C 0.99885(13) -0.3255(2) 0.15341(9) 0.0285(6) Uani 1.00 1 d .
C(21) C 1.03680(15) -0.4312(2) 0.15866(10) 0.0348(6) Uani 1.00 1 d .
C(22) C 1.07222(15) -0.4687(2) 0.20092(11) 0.0359(7) Uani 1.00 1 d .
C(23) C 1.07006(14) -0.4007(2) 0.23828(10) 0.0335(6) Uani 1.00 1 d .
C(24) C 1.03270(13) -0.2936(2) 0.23354(8) 0.0278(5) Uani 1.00 1 d .
C(25) C 0.97915(13) -0.0693(2) 0.10236(8) 0.0234(5) Uani 1.00 1 d .
C(26) C 0.91929(15) -0.1104(2) 0.07057(9) 0.0316(6) Uani 1.00 1 d .
C(27) C 0.92850(19) -0.1526(2) 0.02903(9) 0.0438(8) Uani 1.00 1 d .
C(28) C 0.9980(2) -0.1501(2) 0.01934(9) 0.0460(8) Uani 1.00 1 d .
C(29) C 1.05793(18) -0.1104(2) 0.04987(9) 0.0386(7) Uani 1.00 1 d .
C(30) C 1.04837(14) -0.0696(2) 0.09197(8) 0.0280(6) Uani 1.00 1 d .
C(31) C 0.8627(2) -0.1979(3) -0.00475(12) 0.0701(12) Uani 1.00 1 d .
C(32) C 1.1334(2) -0.1126(3) 0.03908(12) 0.0600(11) Uani 1.00 1 d .
C(33) C 0.85994(11) -0.09987(18) 0.32655(7) 0.0196(5) Uani 1.00 1 d .
C(34) C 0.81069(12) -0.1340(2) 0.28739(8) 0.0229(5) Uani 1.00 1 d .
C(35) C 0.74752(13) -0.1974(2) 0.29032(9) 0.0283(6) Uani 1.00 1 d .
C(36) C 0.73349(13) -0.2265(2) 0.33211(9) 0.0293(6) Uani 1.00 1 d .
C(37) C 0.78238(14) -0.1938(2) 0.37117(9) 0.0299(6) Uani 1.00 1 d .
C(38) C 0.84537(13) -0.1307(2) 0.36869(8) 0.0241(5) Uani 1.00 1 d .
C(39) C 1.01161(12) -0.12969(19) 0.35674(7) 0.0210(5) Uani 1.00 1 d .
C(40) C 0.99546(13) -0.2490(2) 0.36122(9) 0.0294(6) Uani 1.00 1 d .
C(41) C 1.04648(15) -0.3224(2) 0.38815(10) 0.0371(7) Uani 1.00 1 d .
C(42) C 1.11257(14) -0.2778(2) 0.41117(9) 0.0352(6) Uani 1.00 1 d .
C(43) C 1.12993(13) -0.1606(2) 0.40612(8) 0.0290(6) Uani 1.00 1 d .
C(44) C 1.08019(12) -0.0879(2) 0.37839(7) 0.0221(5) Uani 1.00 1 d .
C(45) C 0.91215(12) 0.3165(2) 0.30050(7) 0.0214(5) Uani 1.00 1 d .
C(46) C 0.83972(12) 0.2961(2) 0.30433(8) 0.0244(5) Uani 1.00 1 d .
C(47) C 0.78812(14) 0.3854(2) 0.29649(9) 0.0315(6) Uani 1.00 1 d .
C(48) C 0.80797(15) 0.4970(2) 0.28441(10) 0.0355(7) Uani 1.00 1 d .
C(49) C 0.87872(16) 0.5183(2) 0.28017(9) 0.0345(6) Uani 1.00 1 d .
C(50) C 0.93134(13) 0.4290(2) 0.28797(8) 0.0268(5) Uani 1.00 1 d .
C(51) C 1.06338(12) 0.2747(2) 0.32298(8) 0.0248(5) Uani 1.00 1 d .
C(52) C 1.08060(14) 0.3421(2) 0.36232(9) 0.0336(6) Uani 1.00 1 d .
C(53) C 1.14331(16) 0.4113(2) 0.36996(12) 0.0447(8) Uani 1.00 1 d .
C(54) C 1.18778(15) 0.4172(2) 0.33909(12) 0.0462(8) Uani 1.00 1 d .
C(55) C 1.17069(13) 0.3533(2) 0.29977(11) 0.0385(7) Uani 1.00 1 d .
C(56) C 1.10926(13) 0.2805(2) 0.29177(9) 0.0287(6) Uani 1.00 1 d .
C(57) C 0.95558(14) 0.1285(2) 0.39281(8) 0.0252(5) Uani 1.00 1 d .
C(58) C 0.88782(15) 0.1356(2) 0.40541(8) 0.0294(6) Uani 1.00 1 d .
C(59) C 0.88447(18) 0.1512(2) 0.45077(9) 0.0395(7) Uani 1.00 1 d .
C(60) C 0.9490(2) 0.1621(2) 0.48247(9) 0.0448(8) Uani 1.00 1 d .
C(61) C 1.01694(17) 0.1583(2) 0.47046(9) 0.0398(7) Uani 1.00 1 d .
C(62) C 1.01993(15) 0.1410(2) 0.42513(8) 0.0307(6) Uani 1.00 1 d .
C(63) C 0.8106(2) 0.1543(3) 0.46424(12) 0.0598(11) Uani 1.00 1 d .
C(64) C 1.0878(2) 0.1675(3) 0.50538(10) 0.0607(10) Uani 1.00 1 d .
C(65) C 1.3537(5) 0.0000(5) 0.4787(2) 0.135(2) Uani 1.00 1 d .
C(66) C 1.2905(3) 0.0007(6) 0.44944(16) 0.0993(19) Uani 1.00 1 d .
C(67) C 1.3004(2) 0.0325(4) 0.40693(15) 0.0787(15) Uani 1.00 1 d .
C(68) C 1.3777(2) -0.0018(5) 0.40451(16) 0.0829(15) Uani 1.00 1 d .
C(69) C 0.9740(3) 0.4851(5) 0.0321(2) 0.1062 Uiso 1.00 1 d .
C(70) C 1.0522(4) 0.4901(7) 0.0401(2) 0.1287 Uiso 1.00 1 d .
H(1) H 0.9325 0.3275 0.1906 0.034 Uiso 1.00 1 c R
H(2) H 0.8570 0.4733 0.1510 0.044 Uiso 1.00 1 c R
H(3) H 0.7958 0.4395 0.0768 0.049 Uiso 1.00 1 c R
H(4) H 0.8089 0.2589 0.0423 0.046 Uiso 1.00 1 c R
H(5) H 0.8874 0.1153 0.0809 0.036 Uiso 1.00 1 c R
H(6) H 1.1380 0.0656 0.2063 0.039 Uiso 1.00 1 c R
H(7) H 1.2484 0.1498 0.1967 0.047 Uiso 1.00 1 c R
H(8) H 1.2469 0.2995 0.1433 0.042 Uiso 1.00 1 c R
H(9) H 1.1364 0.3584 0.0979 0.039 Uiso 1.00 1 c R
H(10) H 1.0261 0.2769 0.1084 0.033 Uiso 1.00 1 c R
H(11) H 0.8114 -0.0148 0.1366 0.034 Uiso 1.00 1 c R
H(12) H 0.6883 -0.0701 0.1204 0.049 Uiso 1.00 1 c R
H(13) H 0.6532 -0.2565 0.1419 0.054 Uiso 1.00 1 c R
H(14) H 0.7425 -0.3881 0.1777 0.050 Uiso 1.00 1 c R
H(15) H 0.8659 -0.3332 0.1931 0.035 Uiso 1.00 1 c R
H(16) H 0.9738 -0.3006 0.1244 0.034 Uiso 1.00 1 c R
H(17) H 1.0387 -0.4781 0.1329 0.043 Uiso 1.00 1 c R
H(18) H 1.0978 -0.5416 0.2043 0.043 Uiso 1.00 1 c R
H(19) H 1.0939 -0.4270 0.2674 0.039 Uiso 1.00 1 c R
H(20) H 1.0318 -0.2463 0.2593 0.033 Uiso 1.00 1 c R
H(21) H 0.8717 -0.1099 0.0774 0.037 Uiso 1.00 1 c R
H(22) H 1.0043 -0.1775 -0.0093 0.056 Uiso 1.00 1 c R
H(23) H 1.0894 -0.0419 0.1135 0.034 Uiso 1.00 1 c R
H(24) H 0.8574 -0.2798 -0.0000 0.079 Uiso 1.00 1 c R
H(25) H 0.8696 -0.1849 -0.0346 0.079 Uiso 1.00 1 c R
H(26) H 0.8197 -0.1578 -0.0006 0.079 Uiso 1.00 1 c R
H(27) H 1.1567 -0.1853 0.0486 0.078 Uiso 1.00 1 c R
H(28) H 1.1616 -0.0496 0.0544 0.078 Uiso 1.00 1 c R
H(29) H 1.1294 -0.1037 0.0075 0.078 Uiso 1.00 1 c R
H(30) H 0.8203 -0.1139 0.2587 0.028 Uiso 1.00 1 c R
H(31) H 0.7141 -0.2200 0.2635 0.034 Uiso 1.00 1 c R
H(32) H 0.6905 -0.2697 0.3340 0.036 Uiso 1.00 1 c R
H(33) H 0.7726 -0.2142 0.3998 0.037 Uiso 1.00 1 c R
H(34) H 0.8788 -0.1085 0.3955 0.029 Uiso 1.00 1 c R
H(35) H 0.9498 -0.2800 0.3458 0.035 Uiso 1.00 1 c R
H(36) H 1.0356 -0.4035 0.3908 0.046 Uiso 1.00 1 c R
H(37) H 1.1462 -0.3279 0.4304 0.043 Uiso 1.00 1 c R
H(38) H 1.1757 -0.1304 0.4218 0.035 Uiso 1.00 1 c R
H(39) H 1.0930 -0.0084 0.3740 0.027 Uiso 1.00 1 c R
H(40) H 0.8257 0.2199 0.3124 0.029 Uiso 1.00 1 c R
H(41) H 0.7391 0.3705 0.2995 0.038 Uiso 1.00 1 c R
H(42) H 0.7724 0.5582 0.2792 0.042 Uiso 1.00 1 c R
H(43) H 0.8921 0.5946 0.2718 0.041 Uiso 1.00 1 c R
H(44) H 0.9802 0.4443 0.2849 0.032 Uiso 1.00 1 c R
H(45) H 1.0496 0.3396 0.3836 0.039 Uiso 1.00 1 c R
H(46) H 1.1557 0.4557 0.3971 0.050 Uiso 1.00 1 c R
H(47) H 1.2302 0.4658 0.3448 0.052 Uiso 1.00 1 c R
H(48) H 1.2010 0.3587 0.2782 0.046 Uiso 1.00 1 c R
H(49) H 1.0981 0.2348 0.2649 0.035 Uiso 1.00 1 c R
H(50) H 0.8438 0.1299 0.3831 0.036 Uiso 1.00 1 c R
H(51) H 0.9469 0.1733 0.5133 0.055 Uiso 1.00 1 c R
H(52) H 1.0661 0.1380 0.4164 0.036 Uiso 1.00 1 c R
H(53) H 0.7935 0.2333 0.4630 0.077 Uiso 1.00 1 c R
H(54) H 0.8149 0.1247 0.4940 0.077 Uiso 1.00 1 c R
H(55) H 0.7769 0.1072 0.4438 0.077 Uiso 1.00 1 c R
H(56) H 1.1018 0.2479 0.5093 0.069 Uiso 1.00 1 c R
H(57) H 1.1252 0.1244 0.4954 0.069 Uiso 1.00 1 c R
H(58) H 1.0808 0.1361 0.5333 0.069 Uiso 1.00 1 c R

loop_
_atom_site_aniso_label
_atom_site_aniso_U_11
_atom_site_aniso_U_22
_atom_site_aniso_U_33
_atom_site_aniso_U_12
_atom_site_aniso_U_13
_atom_site_aniso_U_23
Mo(1) 0.01514(10) 0.01554(10) 0.01638(11) -0.00076(6) 0.00390(7) -0.00039(6)
Cl(1) 0.0173(2) 0.0276(2) 0.0256(2) 0.0008(2) 0.0049(2) 0.0038(2)
Cl(2) 0.0183(2) 0.0242(2) 0.0267(2) 0.00221(19) 0.0029(2) -0.0010(2)
P(1) 0.0177(2) 0.0165(2) 0.0178(2) 0.0004(2) 0.0043(2) -0.0001(2)
P(2) 0.0172(2) 0.0165(2) 0.0193(2) 0.0002(2) 0.0032(2) -0.0006(2)
P(3) 0.0175(2) 0.0162(2) 0.0174(2) -0.00033(19) 0.0042(2) 0.00045(19)
P(4) 0.0176(2) 0.0167(2) 0.0194(2) -0.0012(2) 0.0034(2) -0.0009(2)
O(1) 0.248(7) 0.146(4) 0.131(4) -0.018(4) -0.010(4) -0.000(3)
N(1) 0.0247(9) 0.0174(8) 0.0193(9) -0.0004(7) 0.0059(7) -0.0018(6)
N(2) 0.0260(9) 0.0149(8) 0.0174(8) -0.0012(6) 0.0053(7) -0.0023(6)
C(1) 0.0193(9) 0.0214(10) 0.0240(10) 0.0011(8) 0.0066(8) 0.0021(8)
C(2) 0.0279(11) 0.0226(11) 0.0350(13) 0.0018(9) 0.0049(9) -0.0016(9)
C(3) 0.0340(13) 0.0247(12) 0.0530(17) 0.0059(10) 0.0091(12) 0.0001(11)
C(4) 0.0346(14) 0.0386(15) 0.0483(16) 0.0188(11) 0.0085(12) 0.0161(12)
C(5) 0.0379(14) 0.0459(16) 0.0312(13) 0.0160(12) 0.0003(11) 0.0050(12)
C(6) 0.0314(12) 0.0322(13) 0.0271(12) 0.0086(10) 0.0023(9) -0.0010(10)
C(7) 0.0201(10) 0.0207(10) 0.0217(10) -0.0020(8) 0.0072(8) -0.0028(8)
C(8) 0.0239(11) 0.0455(15) 0.0289(12) 0.0003(10) 0.0067(9) 0.0130(11)
C(9) 0.0212(11) 0.068(2) 0.0295(13) -0.0037(12) 0.0062(9) 0.0099(13)
C(10) 0.0276(12) 0.0423(15) 0.0343(13) -0.0112(11) 0.0131(10) -0.0057(11)
C(11) 0.0361(13) 0.0236(11) 0.0388(14) -0.0051(10) 0.0180(11) 0.0038(10)
C(12) 0.0267(11) 0.0259(12) 0.0299(12) 0.0019(9) 0.0088(9) 0.0054(9)
C(13) 0.0193(9) 0.0217(10) 0.0250(11) -0.0026(8) 0.0049(8) -0.0066(8)
C(14) 0.0234(11) 0.0245(11) 0.0374(13) 0.0003(9) 0.0014(9) -0.0043(10)
C(15) 0.0219(12) 0.0371(15) 0.0616(19) 0.0050(10) -0.0040(11) -0.0076(13)
C(16) 0.0207(12) 0.0379(15) 0.076(2) -0.0060(11) 0.0052(12) -0.0160(15)
C(17) 0.0332(14) 0.0290(13) 0.0631(19) -0.0113(11) 0.0108(13) -0.0079(13)
C(18) 0.0266(11) 0.0253(12) 0.0363(13) -0.0042(9) 0.0067(10) -0.0050(10)
C(19) 0.0169(9) 0.0183(10) 0.0295(11) -0.0002(7) 0.0041(8) 0.0008(8)
C(20) 0.0327(12) 0.0220(11) 0.0312(12) 0.0046(9) 0.0074(9) 0.0007(9)
C(21) 0.0401(14) 0.0241(12) 0.0432(15) 0.0056(10) 0.0157(12) -0.0033(11)
C(22) 0.0301(13) 0.0223(12) 0.0546(17) 0.0073(9) 0.0071(12) 0.0044(11)
C(23) 0.0276(12) 0.0234(12) 0.0458(15) 0.0008(9) -0.0013(10) 0.0078(10)
C(24) 0.0279(11) 0.0226(11) 0.0313(12) -0.0017(9) 0.0023(9) 0.0009(9)
C(25) 0.0338(12) 0.0175(10) 0.0186(10) 0.0022(9) 0.0048(8) 0.0010(8)
C(26) 0.0378(13) 0.0290(12) 0.0256(12) 0.0037(10) 0.0008(10) -0.0040(9)
C(27) 0.0649(19) 0.0355(15) 0.0256(13) 0.0101(14) -0.0033(12) -0.0057(11)
C(28) 0.077(2) 0.0397(16) 0.0228(13) 0.0163(15) 0.0136(13) -0.0038(11)
C(29) 0.0589(17) 0.0357(14) 0.0264(13) 0.0106(12) 0.0211(12) 0.0024(11)
C(30) 0.0382(13) 0.0230(11) 0.0247(12) 0.0054(10) 0.0107(10) -0.0003(9)
C(31) 0.088(2) 0.068(2) 0.0414(18) 0.013(2) -0.0157(17) -0.0260(18)
C(32) 0.077(2) 0.063(2) 0.054(2) 0.0091(18) 0.0449(19) -0.0013(16)
C(33) 0.0197(9) 0.0167(9) 0.0239(10) 0.0014(7) 0.0081(8) 0.0007(8)
C(34) 0.0237(10) 0.0226(11) 0.0230(10) -0.0006(8) 0.0059(8) -0.0001(8)
C(35) 0.0219(11) 0.0258(11) 0.0369(13) -0.0016(9) 0.0058(9) -0.0034(10)
C(36) 0.0227(11) 0.0260(11) 0.0419(14) -0.0044(9) 0.0130(10) 0.0032(10)
C(37) 0.0320(12) 0.0290(12) 0.0328(12) -0.0014(9) 0.0161(10) 0.0046(10)
C(38) 0.0251(11) 0.0251(11) 0.0225(11) 0.0014(8) 0.0061(8) 0.0042(8)
C(39) 0.0228(10) 0.0213(10) 0.0201(10) 0.0032(8) 0.0070(8) 0.0020(8)
C(40) 0.0266(11) 0.0217(11) 0.0406(14) 0.0037(9) 0.0088(10) 0.0012(10)
C(41) 0.0374(13) 0.0242(12) 0.0534(16) 0.0089(10) 0.0177(12) 0.0130(11)
C(42) 0.0331(13) 0.0406(14) 0.0345(13) 0.0202(11) 0.0130(10) 0.0154(11)
C(43) 0.0247(11) 0.0390(13) 0.0239(11) 0.0088(10) 0.0063(9) -0.0009(10)
C(44) 0.0227(10) 0.0255(11) 0.0194(10) 0.0021(8) 0.0074(8) -0.0008(8)
C(45) 0.0224(10) 0.0208(10) 0.0210(10) 0.0021(8) 0.0048(8) -0.0012(8)
C(46) 0.0249(11) 0.0211(11) 0.0272(11) -0.0002(8) 0.0054(8) -0.0017(8)
C(47) 0.0248(11) 0.0322(13) 0.0375(13) 0.0047(9) 0.0061(10) -0.0053(10)
C(48) 0.0387(14) 0.0257(12) 0.0394(15) 0.0110(11) 0.0015(11) -0.0028(11)
C(49) 0.0440(15) 0.0211(11) 0.0361(14) 0.0027(10) 0.0026(11) 0.0031(10)
C(50) 0.0295(11) 0.0215(10) 0.0293(12) -0.0006(9) 0.0059(9) 0.0023(9)
C(51) 0.0220(10) 0.0160(10) 0.0345(12) -0.0010(8) 0.0015(9) -0.0017(9)
C(52) 0.0326(12) 0.0258(12) 0.0383(14) -0.0003(10) -0.0021(10) -0.0074(10)
C(53) 0.0355(14) 0.0268(13) 0.063(2) -0.0005(11) -0.0114(13) -0.0131(13)
C(54) 0.0227(12) 0.0222(12) 0.087(2) -0.0036(10) -0.0053(13) 0.0034(14)
C(55) 0.0207(11) 0.0244(12) 0.070(2) 0.0007(9) 0.0090(11) 0.0115(12)
C(56) 0.0226(10) 0.0223(11) 0.0409(14) 0.0003(8) 0.0058(9) 0.0017(10)
C(57) 0.0376(13) 0.0169(10) 0.0208(11) 0.0024(9) 0.0051(9) -0.0006(8)
C(58) 0.0418(14) 0.0245(11) 0.0244(12) -0.0014(10) 0.0124(10) -0.0028(9)
C(59) 0.0612(18) 0.0337(14) 0.0286(13) -0.0025(13) 0.0208(12) -0.0014(11)
C(60) 0.078(2) 0.0376(15) 0.0205(12) 0.0011(15) 0.0149(13) -0.0028(11)
C(61) 0.0639(19) 0.0286(13) 0.0223(12) 0.0053(12) -0.0022(11) -0.0038(10)
C(62) 0.0430(14) 0.0242(12) 0.0226(11) 0.0040(10) 0.0011(10) -0.0017(9)
C(63) 0.074(2) 0.071(2) 0.0455(18) -0.0083(19) 0.0389(18) -0.0088(17)
C(64) 0.086(2) 0.055(2) 0.0294(15) 0.0100(19) -0.0156(15) -0.0075(14)
C(65) 0.279(10) 0.079(3) 0.077(3) 0.036(5) 0.106(5) 0.010(3)
C(66) 0.111(4) 0.157(5) 0.039(2) -0.070(3) 0.037(2) -0.011(2)
C(67) 0.098(3) 0.092(3) 0.055(2) -0.027(2) 0.037(2) -0.007(2)
C(68) 0.079(3) 0.113(3) 0.054(2) -0.004(2) 0.005(2) 0.010(2)

loop_
_atom_type_symbol
_atom_type_description
_atom_type_scat_dispersion_real
_atom_type_scat_dispersion_imag
_atom_type_scat_source
C C 0.003 0.002
;
International Tables for Crystallography
(1992, Vol. C, Tables 4.2.6.8 and 6.1.1.4)
;
H H 0.000 0.000
;
International Tables for Crystallography
(1992, Vol. C, Table 6.1.1.4)
;
Cl Cl 0.148 0.159
;
International Tables for Crystallography
(1992, Vol. C, Tables 4.2.6.8 and 6.1.1.4)
;
Mo Mo -1.683 0.686
;
International Tables for Crystallography
(1992, Vol. C, Tables 4.2.6.8 and 6.1.1.4)
;
N N 0.006 0.003
;
International Tables for Crystallography
(1992, Vol. C, Tables 4.2.6.8 and 6.1.1.4)
;
O O 0.011 0.006
;
International Tables for Crystallography
(1992, Vol. C, Tables 4.2.6.8 and 6.1.1.4)
;
P P 0.102 0.094
;
International Tables for Crystallography
(1992, Vol. C, Tables 4.2.6.8 and 6.1.1.4)
;

loop_
_geom_angle_atom_site_label_1
_geom_angle_atom_site_label_2
_geom_angle_atom_site_label_3
_geom_angle
_geom_angle_publ_flag
_geom_angle_site_symmetry_1
_geom_angle_site_symmetry_3
Cl(1) Mo(1) Cl(2) 176.15(2) yes . .
Cl(1) Mo(1) P(1) 94.42(2) yes . .
Cl(1) Mo(1) P(2) 92.731(19) yes . .
Cl(1) Mo(1) P(3) 86.01(2) yes . .
Cl(1) Mo(1) P(4) 91.698(19) yes . .
Cl(2) Mo(1) P(1) 88.57(2) yes . .
Cl(2) Mo(1) P(2) 90.691(19) yes . .
Cl(2) Mo(1) P(3) 91.04(2) yes . .
Cl(2) Mo(1) P(4) 84.847(19) yes . .
P(1) Mo(1) P(2) 66.28(2) yes . .
P(1) Mo(1) P(3) 178.780(19) yes . .
P(1) Mo(1) P(4) 114.517(19) yes . .
P(2) Mo(1) P(3) 112.57(2) yes . .
P(2) Mo(1) P(4) 175.42(2) yes . .
P(3) Mo(1) P(4) 66.59(2) yes . .
Mo(1) P(1) N(1) 94.85(6) yes . .
Mo(1) P(1) C(1) 118.55(7) yes . .
Mo(1) P(1) C(7) 126.38(6) yes . .
N(1) P(1) C(1) 107.35(8) yes . .
N(1) P(1) C(7) 107.50(10) yes . .
C(1) P(1) C(7) 100.56(10) yes . .
Mo(1) P(2) N(1) 95.39(6) yes . .
Mo(1) P(2) C(13) 118.70(8) yes . .
Mo(1) P(2) C(19) 124.21(7) yes . .
N(1) P(2) C(13) 107.33(9) yes . .
N(1) P(2) C(19) 107.76(10) yes . .
C(13) P(2) C(19) 101.94(9) yes . .
Mo(1) P(3) N(2) 95.43(6) yes . .
Mo(1) P(3) C(33) 122.08(6) yes . .
Mo(1) P(3) C(39) 122.60(8) yes . .
N(2) P(3) C(33) 110.68(9) yes . .
N(2) P(3) C(39) 104.40(8) yes . .
C(33) P(3) C(39) 100.22(9) yes . .
Mo(1) P(4) N(2) 94.84(6) yes . .
Mo(1) P(4) C(45) 122.73(6) yes . .
Mo(1) P(4) C(51) 120.74(8) yes . .
N(2) P(4) C(45) 105.81(10) yes . .
N(2) P(4) C(51) 111.72(9) yes . .
C(45) P(4) C(51) 100.21(10) yes . .
C(65) O(1) C(68) 99.6(5) yes . .
O(3) O(2) C(69) 69.1(13) yes . .
O(3) O(2) C(70) 39.4(12) yes . 3_765
C(69) O(2) C(70) 98.4(8) yes . 3_765
O(2) O(3) C(69) 78.3(15) yes . .
O(2) O(3) C(69) 163.9(17) yes . 3_765
O(2) O(3) C(70) 99.2(18) yes . 3_765
C(69) O(3) C(69) 104.0(9) yes . 3_765
C(69) O(3) C(70) 136.1(17) yes . 3_765
C(69) O(3) C(70) 67.8(13) yes 3_765 3_765
P(1) N(1) P(2) 103.22(10) yes . .
P(1) N(1) C(25) 129.50(15) yes . .
P(2) N(1) C(25) 127.17(14) yes . .
P(3) N(2) P(4) 103.12(10) yes . .
P(3) N(2) C(57) 126.63(15) yes . .
P(4) N(2) C(57) 130.22(14) yes . .
P(1) C(1) C(2) 116.67(15) yes . .
P(1) C(1) C(6) 124.40(18) yes . .
C(2) C(1) C(6) 118.9(2) yes . .
C(1) C(2) C(3) 120.4(2) yes . .
C(2) C(3) C(4) 120.1(2) yes . .
C(3) C(4) C(5) 120.0(2) yes . .
C(4) C(5) C(6) 120.1(2) yes . .
C(1) C(6) C(5) 120.6(2) yes . .
P(1) C(7) C(8) 119.27(18) yes . .
P(1) C(7) C(12) 122.28(16) yes . .
C(8) C(7) C(12) 118.2(2) yes . .
C(7) C(8) C(9) 121.2(2) yes . .
C(8) C(9) C(10) 119.6(2) yes . .
C(9) C(10) C(11) 120.0(2) yes . .
C(10) C(11) C(12) 120.1(2) yes . .
C(7) C(12) C(11) 120.8(2) yes . .
P(2) C(13) C(14) 120.55(17) yes . .
P(2) C(13) C(18) 120.14(16) yes . .
C(14) C(13) C(18) 118.4(2) yes . .
C(13) C(14) C(15) 120.6(2) yes . .
C(14) C(15) C(16) 120.3(2) yes . .
C(15) C(16) C(17) 119.5(2) yes . .
C(16) C(17) C(18) 120.1(2) yes . .
C(13) C(18) C(17) 121.1(2) yes . .
P(2) C(19) C(20) 122.88(16) yes . .
P(2) C(19) C(24) 117.87(18) yes . .
C(20) C(19) C(24) 119.1(2) yes . .
C(19) C(20) C(21) 119.8(2) yes . .
C(20) C(21) C(22) 120.6(2) yes . .
C(21) C(22) C(23) 120.0(2) yes . .
C(22) C(23) C(24) 120.2(2) yes . .
C(19) C(24) C(23) 120.3(2) yes . .
N(1) C(25) C(26) 120.3(2) yes . .
N(1) C(25) C(30) 120.25(19) yes . .
C(26) C(25) C(30) 119.4(2) yes . .
C(25) C(26) C(27) 120.7(2) yes . .
C(26) C(27) C(28) 118.6(2) yes . .
C(26) C(27) C(31) 119.6(3) yes . .
C(28) C(27) C(31) 121.7(2) yes . .
C(27) C(28) C(29) 122.1(2) yes . .
C(28) C(29) C(30) 118.9(3) yes . .
C(28) C(29) C(32) 121.0(2) yes . .
C(30) C(29) C(32) 120.1(2) yes . .
C(25) C(30) C(29) 120.3(2) yes . .
P(3) C(33) C(34) 117.68(17) yes . .
P(3) C(33) C(38) 122.68(15) yes . .
C(34) C(33) C(38) 119.2(2) yes . .
C(33) C(34) C(35) 120.2(2) yes . .
C(34) C(35) C(36) 120.1(2) yes . .
C(35) C(36) C(37) 120.1(2) yes . .
C(36) C(37) C(38) 120.4(2) yes . .
C(33) C(38) C(37) 120.1(2) yes . .
P(3) C(39) C(40) 120.62(15) yes . .
P(3) C(39) C(44) 120.69(16) yes . .
C(40) C(39) C(44) 118.55(19) yes . .
C(39) C(40) C(41) 120.0(2) yes . .
C(40) C(41) C(42) 120.4(2) yes . .
C(41) C(42) C(43) 120.0(2) yes . .
C(42) C(43) C(44) 119.8(2) yes . .
C(39) C(44) C(43) 121.1(2) yes . .
P(4) C(45) C(46) 120.67(17) yes . .
P(4) C(45) C(50) 120.24(18) yes . .
C(46) C(45) C(50) 118.6(2) yes . .
C(45) C(46) C(47) 120.8(2) yes . .
C(46) C(47) C(48) 120.0(2) yes . .
C(47) C(48) C(49) 119.8(2) yes . .
C(48) C(49) C(50) 120.7(2) yes . .
C(45) C(50) C(49) 119.9(2) yes . .
P(4) C(51) C(52) 124.48(19) yes . .
P(4) C(51) C(56) 115.88(17) yes . .
C(52) C(51) C(56) 119.0(2) yes . .
C(51) C(52) C(53) 119.4(2) yes . .
C(52) C(53) C(54) 121.3(2) yes . .
C(53) C(54) C(55) 120.0(2) yes . .
C(54) C(55) C(56) 120.0(2) yes . .
C(51) C(56) C(55) 120.3(2) yes . .
N(2) C(57) C(58) 119.78(19) yes . .
N(2) C(57) C(62) 120.2(2) yes . .
C(58) C(57) C(62) 120.0(2) yes . .
C(57) C(58) C(59) 120.1(2) yes . .
C(58) C(59) C(60) 119.1(3) yes . .
C(58) C(59) C(63) 119.6(2) yes . .
C(60) C(59) C(63) 121.3(2) yes . .
C(59) C(60) C(61) 121.7(2) yes . .
C(60) C(61) C(62) 118.9(2) yes . .
C(60) C(61) C(64) 121.7(2) yes . .
C(62) C(61) C(64) 119.3(2) yes . .
C(57) C(62) C(61) 120.2(2) yes . .
O(1) C(65) C(66) 111.0(5) yes . .
C(65) C(66) C(67) 110.7(6) yes . .
C(66) C(67) C(68) 106.8(4) yes . .
O(1) C(68) C(67) 104.6(4) yes . .
O(2) C(69) O(3) 32.7(8) yes . .
O(2) C(69) O(3) 107.3(8) yes . 3_765
O(2) C(69) C(70) 131.6(7) yes . .
O(3) C(69) O(3) 76.0(9) yes . 3_765
O(3) C(69) C(70) 99.1(8) yes . .
O(3) C(69) C(70) 32.4(6) yes 3_765 .
O(2) C(70) O(3) 41.4(14) yes 3_765 3_765
O(2) C(70) C(69) 120.6(7) yes 3_765 .
O(3) C(70) C(69) 79.8(13) yes 3_765 .
C(1) C(2) H(1) 119.6 no . .
C(3) C(2) H(1) 120.0 no . .
C(2) C(3) H(2) 119.9 no . .
C(4) C(3) H(2) 120.0 no . .
C(3) C(4) H(3) 120.2 no . .
C(5) C(4) H(3) 119.9 no . .
C(4) C(5) H(4) 120.0 no . .
C(6) C(5) H(4) 119.9 no . .
C(1) C(6) H(5) 119.6 no . .
C(5) C(6) H(5) 119.8 no . .
C(7) C(8) H(6) 119.4 no . .
C(9) C(8) H(6) 119.4 no . .
C(8) C(9) H(7) 120.2 no . .
C(10) C(9) H(7) 120.2 no . .
C(9) C(10) H(8) 120.0 no . .
C(11) C(10) H(8) 120.0 no . .
C(10) C(11) H(9) 119.9 no . .
C(12) C(11) H(9) 120.0 no . .
C(7) C(12) H(10) 119.6 no . .
C(11) C(12) H(10) 119.5 no . .
C(13) C(14) H(11) 119.5 no . .
C(15) C(14) H(11) 119.9 no . .
C(14) C(15) H(12) 119.8 no . .
C(16) C(15) H(12) 119.9 no . .
C(15) C(16) H(13) 120.2 no . .
C(17) C(16) H(13) 120.3 no . .
C(16) C(17) H(14) 119.9 no . .
C(18) C(17) H(14) 120.0 no . .
C(13) C(18) H(15) 119.3 no . .
C(17) C(18) H(15) 119.6 no . .
C(19) C(20) H(16) 119.8 no . .
C(21) C(20) H(16) 120.4 no . .
C(20) C(21) H(17) 119.7 no . .
C(22) C(21) H(17) 119.7 no . .
C(21) C(22) H(18) 120.1 no . .
C(23) C(22) H(18) 120.0 no . .
C(22) C(23) H(19) 119.9 no . .
C(24) C(23) H(19) 119.9 no . .
C(19) C(24) H(20) 119.6 no . .
C(23) C(24) H(20) 120.1 no . .
C(25) C(26) H(21) 119.7 no . .
C(27) C(26) H(21) 119.6 no . .
C(27) C(28) H(22) 118.9 no . .
C(29) C(28) H(22) 119.1 no . .
C(25) C(30) H(23) 119.7 no . .
C(29) C(30) H(23) 120.0 no . .
C(27) C(31) H(24) 109.0 no . .
C(27) C(31) H(25) 109.9 no . .
C(27) C(31) H(26) 109.5 no . .
H(24) C(31) H(25) 109.5 no . .
H(24) C(31) H(26) 109.5 no . .
H(25) C(31) H(26) 109.5 no . .
C(29) C(32) H(27) 109.7 no . .
C(29) C(32) H(28) 109.2 no . .
C(29) C(32) H(29) 109.5 no . .
H(27) C(32) H(28) 109.5 no . .
H(27) C(32) H(29) 109.5 no . .
H(28) C(32) H(29) 109.5 no . .
C(33) C(34) H(30) 119.7 no . .
C(35) C(34) H(30) 120.0 no . .
C(34) C(35) H(31) 119.8 no . .
C(36) C(35) H(31) 120.2 no . .
C(35) C(36) H(32) 119.9 no . .
C(37) C(36) H(32) 119.9 no . .
C(36) C(37) H(33) 119.9 no . .
C(38) C(37) H(33) 119.8 no . .
C(33) C(38) H(34) 119.7 no . .
C(37) C(38) H(34) 120.2 no . .
C(39) C(40) H(35) 120.0 no . .
C(41) C(40) H(35) 120.0 no . .
C(40) C(41) H(36) 119.9 no . .
C(42) C(41) H(36) 119.7 no . .
C(41) C(42) H(37) 119.7 no . .
C(43) C(42) H(37) 120.2 no . .
C(42) C(43) H(38) 119.9 no . .
C(44) C(43) H(38) 120.4 no . .
C(39) C(44) H(39) 119.3 no . .
C(43) C(44) H(39) 119.7 no . .
C(45) C(46) H(40) 119.6 no . .
C(47) C(46) H(40) 119.5 no . .
C(46) C(47) H(41) 120.0 no . .
C(48) C(47) H(41) 119.9 no . .
C(47) C(48) H(42) 119.8 no . .
C(49) C(48) H(42) 120.3 no . .
C(48) C(49) H(43) 119.6 no . .
C(50) C(49) H(43) 119.6 no . .
C(45) C(50) H(44) 119.8 no . .
C(49) C(50) H(44) 120.3 no . .
C(51) C(52) H(45) 119.9 no . .
C(53) C(52) H(45) 120.7 no . .
C(52) C(53) H(46) 119.4 no . .
C(54) C(53) H(46) 119.3 no . .
C(53) C(54) H(47) 120.0 no . .
C(55) C(54) H(47) 120.0 no . .
C(54) C(55) H(48) 119.9 no . .
C(56) C(55) H(48) 120.1 no . .
C(51) C(56) H(49) 119.6 no . .
C(55) C(56) H(49) 120.1 no . .
C(57) C(58) H(50) 119.9 no . .
C(59) C(58) H(50) 120.0 no . .
C(59) C(60) H(51) 119.2 no . .
C(61) C(60) H(51) 119.1 no . .
C(57) C(62) H(52) 120.0 no . .
C(61) C(62) H(52) 119.9 no . .
C(59) C(63) H(53) 109.2 no . .
C(59) C(63) H(54) 110.2 no . .
C(59) C(63) H(55) 109.1 no . .
H(53) C(63) H(54) 109.5 no . .
H(53) C(63) H(55) 109.5 no . .
H(54) C(63) H(55) 109.5 no . .
C(61) C(64) H(56) 109.3 no . .
C(61) C(64) H(57) 109.5 no . .
C(61) C(64) H(58) 109.7 no . .
H(56) C(64) H(57) 109.5 no . .
H(56) C(64) H(58) 109.5 no . .
H(57) C(64) H(58) 109.5 no . .

loop_
_geom_bond_atom_site_label_1
_geom_bond_atom_site_label_2
_geom_bond_distance
_geom_bond_publ_flag
_geom_bond_site_symmetry_2
Mo(1) Cl(1) 2.4285(5) yes .
Mo(1) Cl(2) 2.4019(5) yes .
Mo(1) P(1) 2.4888(6) yes .
Mo(1) P(2) 2.4724(6) yes .
Mo(1) P(3) 2.4660(6) yes .
Mo(1) P(4) 2.4849(6) yes .
P(1) N(1) 1.7294(17) yes .
P(1) C(1) 1.827(2) yes .
P(1) C(7) 1.830(2) yes .
P(2) N(1) 1.7308(19) yes .
P(2) C(13) 1.828(2) yes .
P(2) C(19) 1.827(2) yes .
P(3) N(2) 1.7365(18) yes .
P(3) C(33) 1.828(2) yes .
P(3) C(39) 1.826(2) yes .
P(4) N(2) 1.7335(19) yes .
P(4) C(45) 1.825(2) yes .
P(4) C(51) 1.822(2) yes .
O(1) C(65) 1.576(12) yes .
O(1) C(68) 1.536(7) yes .
O(2) O(3) 0.86(2) yes .
O(2) C(69) 1.559(12) yes .
O(2) C(70) 1.283(15) yes 3_765
O(3) C(69) 1.487(18) yes .
O(3) C(69) 1.516(19) yes 3_765
O(3) C(70) 0.824(18) yes 3_765
N(1) C(25) 1.439(3) yes .
N(2) C(57) 1.443(3) yes .
C(1) C(2) 1.400(3) yes .
C(1) C(6) 1.387(2) yes .
C(2) C(3) 1.386(3) yes .
C(3) C(4) 1.381(3) yes .
C(4) C(5) 1.388(4) yes .
C(5) C(6) 1.388(3) yes .
C(7) C(8) 1.389(3) yes .
C(7) C(12) 1.396(3) yes .
C(8) C(9) 1.392(3) yes .
C(9) C(10) 1.388(4) yes .
C(10) C(11) 1.377(3) yes .
C(11) C(12) 1.389(3) yes .
C(13) C(14) 1.394(3) yes .
C(13) C(18) 1.389(3) yes .
C(14) C(15) 1.383(3) yes .
C(15) C(16) 1.393(4) yes .
C(16) C(17) 1.376(3) yes .
C(17) C(18) 1.388(3) yes .
C(19) C(20) 1.403(3) yes .
C(19) C(24) 1.386(3) yes .
C(20) C(21) 1.385(3) yes .
C(21) C(22) 1.380(4) yes .
C(22) C(23) 1.376(4) yes .
C(23) C(24) 1.393(3) yes .
C(25) C(26) 1.394(3) yes .
C(25) C(30) 1.388(3) yes .
C(26) C(27) 1.388(4) yes .
C(27) C(28) 1.385(5) yes .
C(27) C(31) 1.516(4) yes .
C(28) C(29) 1.370(4) yes .
C(29) C(30) 1.401(3) yes .
C(29) C(32) 1.506(5) yes .
C(33) C(34) 1.396(2) yes .
C(33) C(38) 1.402(3) yes .
C(34) C(35) 1.397(3) yes .
C(35) C(36) 1.383(3) yes .
C(36) C(37) 1.386(3) yes .
C(37) C(38) 1.390(3) yes .
C(39) C(40) 1.400(3) yes .
C(39) C(44) 1.393(2) yes .
C(40) C(41) 1.394(3) yes .
C(41) C(42) 1.379(3) yes .
C(42) C(43) 1.385(3) yes .
C(43) C(44) 1.387(3) yes .
C(45) C(46) 1.396(3) yes .
C(45) C(50) 1.399(3) yes .
C(46) C(47) 1.383(3) yes .
C(47) C(48) 1.390(3) yes .
C(48) C(49) 1.371(4) yes .
C(49) C(50) 1.396(3) yes .
C(51) C(52) 1.396(3) yes .
C(51) C(56) 1.399(3) yes .
C(52) C(53) 1.387(3) yes .
C(53) C(54) 1.371(5) yes .
C(54) C(55) 1.374(4) yes .
C(55) C(56) 1.391(3) yes .
C(57) C(58) 1.393(4) yes .
C(57) C(62) 1.389(3) yes .
C(58) C(59) 1.398(3) yes .
C(59) C(60) 1.381(4) yes .
C(59) C(63) 1.512(5) yes .
C(60) C(61) 1.386(5) yes .
C(61) C(62) 1.398(3) yes .
C(61) C(64) 1.514(4) yes .
C(65) C(66) 1.319(9) yes .
C(66) C(67) 1.385(7) yes .
C(67) C(68) 1.508(7) yes .
C(69) C(70) 1.427(10) yes .
C(2) H(1) 0.950 no .
C(3) H(2) 0.950 no .
C(4) H(3) 0.950 no .
C(5) H(4) 0.950 no .
C(6) H(5) 0.950 no .
C(8) H(6) 0.950 no .
C(9) H(7) 0.950 no .
C(10) H(8) 0.950 no .
C(11) H(9) 0.950 no .
C(12) H(10) 0.950 no .
C(14) H(11) 0.950 no .
C(15) H(12) 0.950 no .
C(16) H(13) 0.950 no .
C(17) H(14) 0.950 no .
C(18) H(15) 0.950 no .
C(20) H(16) 0.950 no .
C(21) H(17) 0.950 no .
C(22) H(18) 0.950 no .
C(23) H(19) 0.950 no .
C(24) H(20) 0.950 no .
C(26) H(21) 0.950 no .
C(28) H(22) 0.950 no .
C(30) H(23) 0.950 no .
C(31) H(24) 0.950 no .
C(31) H(25) 0.950 no .
C(31) H(26) 0.950 no .
C(32) H(27) 0.950 no .
C(32) H(28) 0.950 no .
C(32) H(29) 0.950 no .
C(34) H(30) 0.950 no .
C(35) H(31) 0.950 no .
C(36) H(32) 0.950 no .
C(37) H(33) 0.950 no .
C(38) H(34) 0.950 no .
C(40) H(35) 0.950 no .
C(41) H(36) 0.950 no .
C(42) H(37) 0.950 no .
C(43) H(38) 0.950 no .
C(44) H(39) 0.950 no .
C(46) H(40) 0.950 no .
C(47) H(41) 0.950 no .
C(48) H(42) 0.950 no .
C(49) H(43) 0.950 no .
C(50) H(44) 0.950 no .
C(52) H(45) 0.950 no .
C(53) H(46) 0.950 no .
C(54) H(47) 0.950 no .
C(55) H(48) 0.950 no .
C(56) H(49) 0.950 no .
C(58) H(50) 0.950 no .
C(60) H(51) 0.950 no .
C(62) H(52) 0.950 no .
C(63) H(53) 0.950 no .
C(63) H(54) 0.950 no .
C(63) H(55) 0.950 no .
C(64) H(56) 0.950 no .
C(64) H(57) 0.950 no .
C(64) H(58) 0.950 no .

loop_
_geom_contact_atom_site_label_1
_geom_contact_atom_site_label_2
_geom_contact_distance
_geom_contact_site_symmetry_2
Cl(2) C(10) 3.491(2) 4_455
C(3) C(9) 3.575(4) 4_455
C(3) C(10) 3.592(3) 4_455
C(4) C(10) 3.498(4) 4_455
C(9) C(3) 3.575(4) 4_555
C(10) Cl(2) 3.491(2) 4_555
C(10) C(3) 3.592(3) 4_555
C(10) C(4) 3.498(4) 4_555
C(11) C(70) 3.387(8) .
C(23) C(35) 3.535(3) 4_545
C(35) C(23) 3.535(3) 4_445
C(36) C(43) 3.486(3) 4_445
C(43) C(36) 3.486(3) 4_545
C(43) C(66) 3.520(6) .
C(46) C(55) 3.552(3) 4_455
C(47) C(55) 3.495(3) 4_455
C(47) C(67) 3.432(5) 4_455
C(48) C(68) 3.600(5) 4_455
C(55) C(46) 3.552(3) 4_555
C(55) C(47) 3.495(3) 4_555
C(66) C(43) 3.520(6) .
C(67) C(47) 3.432(5) 4_555
C(68) C(48) 3.600(5) 4_555
C(70) C(11) 3.387(8) .
Cl(1) H(32) 3.309 4_545
Cl(1) H(41) 3.157 4_555
Cl(1) H(42) 3.321 4_555
Cl(2) H(7) 3.346 4_455
Cl(2) H(8) 2.958 4_455
Cl(2) H(48) 3.359 4_455
O(1) H(36) 3.343 4_545
O(1) H(56) 3.152 2_746
O(2) H(9) 3.312 3_765
O(2) H(12) 3.475 2_655
O(2) H(22) 3.540 3_755
O(2) H(24) 3.188 1_565
O(2) H(27) 3.486 3_755
O(3) H(9) 3.340 3_765
O(3) H(17) 3.504 3_755
O(3) H(22) 3.427 3_755
O(3) H(24) 3.529 1_565
C(1) H(8) 3.226 4_455
C(2) H(7) 3.407 4_455
C(2) H(8) 3.214 4_455
C(2) H(17) 3.597 1_565
C(3) H(7) 3.123 4_455
C(3) H(8) 3.167 4_455
C(3) H(15) 3.465 1_565
C(3) H(17) 3.573 1_565
C(4) H(8) 3.099 4_455
C(4) H(26) 3.503 2_655
C(5) H(8) 3.076 4_455
C(5) H(26) 3.322 2_655
C(5) H(29) 3.259 3_755
C(6) H(8) 3.142 4_455
C(6) H(29) 3.220 3_755
C(8) H(14) 3.368 4_545
C(9) H(2) 3.574 4_555
C(9) H(14) 3.350 4_545
C(10) H(11) 3.549 4_555
C(10) H(12) 3.564 4_555
C(10) H(25) 3.502 3_755
C(11) H(12) 3.215 4_555
C(11) H(17) 3.181 1_565
C(11) H(18) 3.312 1_565
C(11) H(25) 2.886 3_755
C(12) H(17) 3.150 1_565
C(12) H(18) 3.295 1_565
C(12) H(25) 3.284 3_755
C(14) H(8) 3.435 4_455
C(15) H(9) 3.504 4_455
C(15) H(27) 3.440 4_445
C(16) H(23) 3.335 4_445
C(16) H(27) 3.089 4_445
C(17) H(2) 3.192 1_545
C(17) H(42) 3.591 1_545
C(18) H(2) 3.001 1_545
C(18) H(43) 3.166 1_545
C(19) H(13) 3.530 4_545
C(20) H(2) 3.480 1_545
C(20) H(13) 3.108 4_545
C(21) H(2) 3.480 1_545
C(21) H(12) 3.260 4_545
C(21) H(13) 3.154 4_545
C(22) H(1) 3.447 1_545
C(22) H(12) 3.600 4_545
C(22) H(44) 3.486 1_545
C(22) H(48) 3.571 1_545
C(23) H(31) 2.968 4_545
C(23) H(44) 2.975 1_545
C(24) H(31) 3.316 4_545
C(24) H(43) 3.324 1_545
C(24) H(44) 3.584 1_545
C(26) H(29) 3.380 3_755
C(27) H(28) 3.566 3_755
C(27) H(29) 3.218 3_755
C(29) H(13) 3.339 4_545
C(29) H(22) 3.598 3_755
C(30) H(13) 2.962 4_545
C(31) H(4) 3.201 2_645
C(31) H(9) 3.361 3_755
C(31) H(28) 3.174 3_755
C(31) H(29) 3.428 3_755
C(32) H(3) 3.590 4_555
C(32) H(4) 3.326 3_755
C(32) H(5) 3.571 3_755
C(32) H(13) 3.398 4_545
C(32) H(25) 3.380 3_755
C(32) H(26) 3.457 3_755
C(33) H(47) 3.000 4_455
C(34) H(42) 3.564 1_545
C(34) H(43) 3.508 1_545
C(34) H(47) 3.159 4_455
C(35) H(19) 3.137 4_445
C(35) H(42) 2.844 1_545
C(35) H(47) 3.155 4_455
C(36) H(19) 3.396 4_445
C(36) H(38) 3.516 4_445
C(36) H(42) 3.089 1_545
C(36) H(47) 2.986 4_455
C(37) H(37) 3.401 4_445
C(37) H(38) 3.394 4_445
C(37) H(47) 2.821 4_455
C(37) H(58) 3.500 3_756
C(38) H(47) 2.825 4_455
C(38) H(58) 3.003 3_756
C(40) H(43) 3.471 1_545
C(41) H(32) 3.573 4_545
C(41) H(46) 3.214 1_545
C(41) H(51) 3.409 3_756
C(42) H(32) 3.039 4_545
C(42) H(33) 3.070 4_545
C(42) H(46) 3.181 1_545
C(42) H(51) 2.983 3_756
C(42) H(54) 3.389 3_756
C(43) H(32) 2.769 4_545
C(43) H(33) 3.053 4_545
C(43) H(51) 3.074 3_756
C(43) H(54) 3.013 3_756
C(44) H(32) 3.125 4_545
C(44) H(51) 3.552 3_756
C(46) H(7) 3.407 4_455
C(46) H(48) 3.088 4_455
C(47) H(6) 3.526 4_455
C(47) H(7) 2.985 4_455
C(47) H(48) 3.200 4_455
C(48) H(7) 3.138 4_455
C(48) H(14) 3.465 1_565
C(49) H(15) 3.096 1_565
C(49) H(35) 3.139 1_565
C(52) H(36) 3.175 1_565
C(53) H(19) 3.560 1_565
C(53) H(36) 3.059 1_565
C(53) H(37) 3.473 1_565
C(53) H(55) 2.991 4_555
C(54) H(19) 3.054 1_565
C(54) H(40) 3.243 4_555
C(54) H(50) 2.985 4_555
C(54) H(55) 3.273 4_555
C(55) H(18) 3.163 1_565
C(55) H(19) 2.940 1_565
C(55) H(40) 2.951 4_555
C(55) H(41) 2.843 4_555
C(56) H(18) 3.302 1_565
C(56) H(19) 3.400 1_565
C(56) H(41) 2.934 4_555
C(58) H(47) 3.329 4_455
C(58) H(58) 3.585 3_756
C(59) H(57) 3.549 3_756
C(59) H(58) 3.340 3_756
C(60) H(58) 3.448 3_756
C(63) H(38) 3.417 3_756
C(63) H(46) 3.406 4_455
C(63) H(57) 3.511 3_756
C(64) H(33) 3.494 3_756
C(64) H(34) 3.011 3_756
C(65) H(37) 3.376 2_756
C(65) H(53) 3.229 4_555
C(65) H(56) 2.981 2_746
C(66) H(33) 3.569 4_545
C(66) H(38) 2.597 .
C(66) H(53) 3.046 4_555
C(66) H(54) 3.190 3_756
C(66) H(56) 3.577 2_746
C(67) H(38) 3.072 .
C(67) H(41) 3.401 4_555
C(67) H(53) 3.170 4_555
C(68) H(35) 3.474 4_545
C(68) H(36) 3.236 4_545
C(69) H(9) 3.562 .
C(69) H(10) 3.306 .
C(69) H(17) 3.069 1_565
C(69) H(22) 3.598 3_755
C(69) H(24) 3.452 1_565
C(70) H(9) 2.573 .
C(70) H(10) 3.283 .
C(70) H(12) 3.258 4_555
C(70) H(17) 2.894 1_565
C(70) H(24) 3.292 3_755
H(1) C(22) 3.447 1_565
H(1) H(7) 3.479 4_455
H(1) H(18) 3.366 1_565
H(2) C(9) 3.574 4_455
H(2) C(17) 3.192 1_565
H(2) C(18) 3.001 1_565
H(2) C(20) 3.480 1_565
H(2) C(21) 3.480 1_565
H(2) H(7) 3.017 4_455
H(2) H(14) 2.895 1_565
H(2) H(15) 2.526 1_565
H(2) H(16) 3.560 1_565
H(2) H(17) 3.578 1_565
H(3) C(32) 3.590 4_455
H(3) H(25) 3.389 2_655
H(3) H(26) 3.020 2_655
H(3) H(28) 2.751 4_455
H(4) C(31) 3.201 2_655
H(4) C(32) 3.326 3_755
H(4) H(8) 3.545 4_455
H(4) H(24) 3.129 2_655
H(4) H(25) 3.345 2_655
H(4) H(26) 2.643 2_655
H(4) H(27) 3.065 3_755
H(4) H(29) 2.720 3_755
H(5) C(32) 3.571 3_755
H(5) H(22) 3.324 3_755
H(5) H(29) 2.630 3_755
H(6) C(47) 3.526 4_555
H(6) H(14) 3.048 4_545
H(6) H(41) 3.137 4_555
H(6) H(42) 3.292 4_555
H(7) Cl(2) 3.346 4_555
H(7) C(2) 3.407 4_555
H(7) C(3) 3.123 4_555
H(7) C(46) 3.407 4_555
H(7) C(47) 2.985 4_555
H(7) C(48) 3.138 4_555
H(7) H(1) 3.479 4_555
H(7) H(2) 3.017 4_555
H(7) H(14) 3.024 4_545
H(7) H(41) 3.159 4_555
H(7) H(42) 3.398 4_555
H(8) Cl(2) 2.958 4_555
H(8) C(1) 3.226 4_555
H(8) C(2) 3.214 4_555
H(8) C(3) 3.167 4_555
H(8) C(4) 3.099 4_555
H(8) C(5) 3.076 4_555
H(8) C(6) 3.142 4_555
H(8) C(14) 3.435 4_555
H(8) H(4) 3.545 4_555
H(8) H(11) 2.749 4_555
H(8) H(12) 3.286 4_555
H(9) O(2) 3.312 3_765
H(9) O(3) 3.340 3_765
H(9) C(15) 3.504 4_555
H(9) C(31) 3.361 3_755
H(9) C(69) 3.562 .
H(9) C(70) 2.573 .
H(9) H(12) 2.627 4_555
H(9) H(17) 2.944 1_565
H(9) H(24) 3.119 3_755
H(9) H(25) 2.734 3_755
H(10) C(69) 3.306 .
H(10) C(70) 3.283 .
H(10) H(17) 2.876 1_565
H(10) H(18) 3.586 1_565
H(10) H(22) 3.146 3_755
H(10) H(25) 3.411 3_755
H(11) C(10) 3.549 4_455
H(11) H(8) 2.749 4_455
H(12) O(2) 3.475 2_645
H(12) C(10) 3.564 4_455
H(12) C(11) 3.215 4_455
H(12) C(21) 3.260 4_445
H(12) C(22) 3.600 4_445
H(12) C(70) 3.258 4_455
H(12) H(8) 3.286 4_455
H(12) H(9) 2.627 4_455
H(12) H(17) 2.937 4_445
H(12) H(18) 3.555 4_445
H(12) H(27) 3.500 4_445
H(13) C(19) 3.530 4_445
H(13) C(20) 3.108 4_445
H(13) C(21) 3.154 4_445
H(13) C(29) 3.339 4_445
H(13) C(30) 2.962 4_445
H(13) C(32) 3.398 4_445
H(13) H(16) 3.337 4_445
H(13) H(17) 3.387 4_445
H(13) H(23) 2.639 4_445
H(13) H(27) 2.912 4_445
H(13) H(28) 3.470 4_445
H(14) C(8) 3.368 4_445
H(14) C(9) 3.350 4_445
H(14) C(48) 3.465 1_545
H(14) H(2) 2.895 1_545
H(14) H(6) 3.048 4_445
H(14) H(7) 3.024 4_445
H(14) H(23) 3.202 4_445
H(14) H(42) 3.067 1_545
H(14) H(43) 3.555 1_545
H(15) C(3) 3.465 1_545
H(15) C(49) 3.096 1_545
H(15) H(2) 2.526 1_545
H(15) H(43) 2.470 1_545
H(16) H(2) 3.560 1_545
H(16) H(13) 3.337 4_545
H(17) O(3) 3.504 3_755
H(17) C(2) 3.597 1_545
H(17) C(3) 3.573 1_545
H(17) C(11) 3.181 1_545
H(17) C(12) 3.150 1_545
H(17) C(69) 3.069 1_545
H(17) C(70) 2.894 1_545
H(17) H(2) 3.578 1_545
H(17) H(9) 2.944 1_545
H(17) H(10) 2.876 1_545
H(17) H(12) 2.937 4_545
H(17) H(13) 3.387 4_545
H(18) C(11) 3.312 1_545
H(18) C(12) 3.295 1_545
H(18) C(55) 3.163 1_545
H(18) C(56) 3.302 1_545
H(18) H(1) 3.366 1_545
H(18) H(10) 3.586 1_545
H(18) H(12) 3.555 4_545
H(18) H(48) 2.865 1_545
H(18) H(49) 3.132 1_545
H(19) C(35) 3.137 4_545
H(19) C(36) 3.396 4_545
H(19) C(53) 3.560 1_545
H(19) C(54) 3.054 1_545
H(19) C(55) 2.940 1_545
H(19) C(56) 3.400 1_545
H(19) H(31) 2.813 4_545
H(19) H(32) 3.286 4_545
H(19) H(44) 2.711 1_545
H(19) H(47) 3.312 1_545
H(19) H(48) 3.120 1_545
H(20) H(31) 3.391 4_545
H(20) H(32) 3.336 4_545
H(20) H(43) 3.253 1_545
H(21) H(29) 3.530 3_755
H(22) O(2) 3.540 3_755
H(22) O(3) 3.427 3_755
H(22) C(29) 3.598 3_755
H(22) C(69) 3.598 3_755
H(22) H(5) 3.324 3_755
H(22) H(10) 3.146 3_755
H(23) C(16) 3.335 4_545
H(23) H(13) 2.639 4_545
H(23) H(14) 3.202 4_545
H(24) O(2) 3.188 1_545
H(24) O(3) 3.529 1_545
H(24) C(69) 3.452 1_545
H(24) C(70) 3.292 3_755
H(24) H(4) 3.129 2_645
H(24) H(9) 3.119 3_755
H(25) C(10) 3.502 3_755
H(25) C(11) 2.886 3_755
H(25) C(12) 3.284 3_755
H(25) C(32) 3.380 3_755
H(25) H(3) 3.389 2_645
H(25) H(4) 3.345 2_645
H(25) H(9) 2.734 3_755
H(25) H(10) 3.411 3_755
H(25) H(28) 2.764 3_755
H(25) H(29) 3.377 3_755
H(26) C(4) 3.503 2_645
H(26) C(5) 3.322 2_645
H(26) C(32) 3.457 3_755
H(26) H(3) 3.020 2_645
H(26) H(4) 2.643 2_645
H(26) H(28) 2.923 3_755
H(26) H(29) 3.136 3_755
H(27) O(2) 3.486 3_755
H(27) C(15) 3.440 4_545
H(27) C(16) 3.089 4_545
H(27) H(4) 3.065 3_755
H(27) H(12) 3.500 4_545
H(27) H(13) 2.912 4_545
H(28) C(27) 3.566 3_755
H(28) C(31) 3.174 3_755
H(28) H(3) 2.751 4_555
H(28) H(13) 3.470 4_545
H(28) H(25) 2.764 3_755
H(28) H(26) 2.923 3_755
H(29) C(5) 3.259 3_755
H(29) C(6) 3.220 3_755
H(29) C(26) 3.380 3_755
H(29) C(27) 3.218 3_755
H(29) C(31) 3.428 3_755
H(29) H(4) 2.720 3_755
H(29) H(5) 2.630 3_755
H(29) H(21) 3.530 3_755
H(29) H(25) 3.377 3_755
H(29) H(26) 3.136 3_755
H(30) H(43) 3.560 1_545
H(31) C(23) 2.968 4_445
H(31) C(24) 3.316 4_445
H(31) H(19) 2.813 4_445
H(31) H(20) 3.391 4_445
H(31) H(42) 2.744 1_545
H(32) Cl(1) 3.309 4_445
H(32) C(41) 3.573 4_445
H(32) C(42) 3.039 4_445
H(32) C(43) 2.769 4_445
H(32) C(44) 3.125 4_445
H(32) H(19) 3.286 4_445
H(32) H(20) 3.336 4_445
H(32) H(37) 3.375 4_445
H(32) H(38) 2.952 4_445
H(32) H(39) 3.466 4_445
H(32) H(42) 3.153 1_545
H(32) H(47) 3.529 4_455
H(33) C(42) 3.070 4_445
H(33) C(43) 3.053 4_445
H(33) C(64) 3.494 3_756
H(33) C(66) 3.569 4_445
H(33) H(37) 2.742 4_445
H(33) H(38) 2.702 4_445
H(33) H(47) 3.287 4_455
H(33) H(56) 3.246 3_756
H(33) H(57) 3.498 3_756
H(33) H(58) 3.172 3_756
H(34) C(64) 3.011 3_756
H(34) H(47) 3.299 4_455
H(34) H(56) 3.242 3_756
H(34) H(57) 3.322 3_756
H(34) H(58) 2.154 3_756
H(35) C(49) 3.139 1_545
H(35) C(68) 3.474 4_445
H(35) H(43) 2.685 1_545
H(36) O(1) 3.343 4_445
H(36) C(52) 3.175 1_545
H(36) C(53) 3.059 1_545
H(36) C(68) 3.236 4_445
H(36) H(45) 2.940 1_545
H(36) H(46) 2.723 1_545
H(37) C(37) 3.401 4_545
H(37) C(53) 3.473 1_545
H(37) C(65) 3.376 2_746
H(37) H(32) 3.375 4_545
H(37) H(33) 2.742 4_545
H(37) H(46) 2.674 1_545
H(37) H(51) 3.195 3_756
H(37) H(53) 3.368 3_756
H(37) H(54) 3.225 3_756
H(38) C(36) 3.516 4_545
H(38) C(37) 3.394 4_545
H(38) C(63) 3.417 3_756
H(38) C(66) 2.597 .
H(38) C(67) 3.072 .
H(38) H(32) 2.952 4_545
H(38) H(33) 2.702 4_545
H(38) H(51) 3.340 3_756
H(38) H(54) 2.519 3_756
H(39) H(32) 3.466 4_545
H(40) C(54) 3.243 4_455
H(40) C(55) 2.951 4_455
H(40) H(47) 3.046 4_455
H(40) H(48) 2.503 4_455
H(41) Cl(1) 3.157 4_455
H(41) C(55) 2.843 4_455
H(41) C(56) 2.934 4_455
H(41) C(67) 3.401 4_455
H(41) H(6) 3.137 4_455
H(41) H(7) 3.159 4_455
H(41) H(48) 2.738 4_455
H(41) H(49) 2.879 4_455
H(42) Cl(1) 3.321 4_455
H(42) C(17) 3.591 1_565
H(42) C(34) 3.564 1_565
H(42) C(35) 2.844 1_565
H(42) C(36) 3.089 1_565
H(42) H(6) 3.292 4_455
H(42) H(7) 3.398 4_455
H(42) H(14) 3.067 1_565
H(42) H(31) 2.744 1_565
H(42) H(32) 3.153 1_565
H(43) C(18) 3.166 1_565
H(43) C(24) 3.324 1_565
H(43) C(34) 3.508 1_565
H(43) C(40) 3.471 1_565
H(43) H(14) 3.555 1_565
H(43) H(15) 2.470 1_565
H(43) H(20) 3.253 1_565
H(43) H(30) 3.560 1_565
H(43) H(35) 2.685 1_565
H(44) C(22) 3.486 1_565
H(44) C(23) 2.975 1_565
H(44) C(24) 3.584 1_565
H(44) H(19) 2.711 1_565
H(45) H(36) 2.940 1_565
H(46) C(41) 3.214 1_565
H(46) C(42) 3.181 1_565
H(46) C(63) 3.406 4_555
H(46) H(36) 2.723 1_565
H(46) H(37) 2.674 1_565
H(46) H(55) 2.508 4_555
H(47) C(33) 3.000 4_555
H(47) C(34) 3.159 4_555
H(47) C(35) 3.155 4_555
H(47) C(36) 2.986 4_555
H(47) C(37) 2.821 4_555
H(47) C(38) 2.825 4_555
H(47) C(58) 3.329 4_555
H(47) H(19) 3.312 1_565
H(47) H(32) 3.529 4_555
H(47) H(33) 3.287 4_555
H(47) H(34) 3.299 4_555
H(47) H(40) 3.046 4_555
H(47) H(50) 2.447 4_555
H(47) H(55) 3.057 4_555
H(48) Cl(2) 3.359 4_555
H(48) C(22) 3.571 1_565
H(48) C(46) 3.088 4_555
H(48) C(47) 3.200 4_555
H(48) H(18) 2.865 1_565
H(48) H(19) 3.120 1_565
H(48) H(40) 2.503 4_555
H(48) H(41) 2.738 4_555
H(49) H(18) 3.132 1_565
H(49) H(41) 2.879 4_555
H(50) C(54) 2.985 4_455
H(50) H(47) 2.447 4_455
H(51) C(41) 3.409 3_756
H(51) C(42) 2.983 3_756
H(51) C(43) 3.074 3_756
H(51) C(44) 3.552 3_756
H(51) H(37) 3.195 3_756
H(51) H(38) 3.340 3_756
H(53) C(65) 3.229 4_455
H(53) C(66) 3.046 4_455
H(53) C(67) 3.170 4_455
H(53) H(37) 3.368 3_756
H(54) C(42) 3.389 3_756
H(54) C(43) 3.013 3_756
H(54) C(66) 3.190 3_756
H(54) H(37) 3.225 3_756
H(54) H(38) 2.519 3_756
H(54) H(57) 3.033 3_756
H(55) C(53) 2.991 4_455
H(55) C(54) 3.273 4_455
H(55) H(46) 2.508 4_455
H(55) H(47) 3.057 4_455
H(55) H(57) 3.499 3_756
H(56) O(1) 3.152 2_756
H(56) C(65) 2.981 2_756
H(56) C(66) 3.577 2_756
H(56) H(33) 3.246 3_756
H(56) H(34) 3.242 3_756
H(57) C(59) 3.549 3_756
H(57) C(63) 3.511 3_756
H(57) H(33) 3.498 3_756
H(57) H(34) 3.322 3_756
H(57) H(54) 3.033 3_756
H(57) H(55) 3.499 3_756
H(58) C(37) 3.500 3_756
H(58) C(38) 3.003 3_756
H(58) C(58) 3.585 3_756
H(58) C(59) 3.340 3_756
H(58) C(60) 3.448 3_756
H(58) H(33) 3.172 3_756
H(58) H(34) 2.154 3_756
P(1) P(2) 2.7121(8) .
P(3) P(4) 2.7180(8) .
P(1) P(4) 4.1835(8) .
P(2) P(3) 4.1079(8) .

loop_
_geom_torsion_atom_site_label_1
_geom_torsion_atom_site_label_2
_geom_torsion_atom_site_label_3
_geom_torsion_atom_site_label_4
_geom_torsion
_geom_torsion_site_symmetry_1
_geom_torsion_site_symmetry_3
_geom_torsion_site_symmetry_4
Cl(1) Mo(1) P(1) N(1) 87.70(6) . . .
Cl(1) Mo(1) P(1) C(1) -159.53(7) . . .
Cl(1) Mo(1) P(1) C(7) -28.24(9) . . .
Cl(1) Mo(1) P(2) N(1) -90.28(6) . . .
Cl(1) Mo(1) P(2) C(13) 156.59(8) . . .
Cl(1) Mo(1) P(2) C(19) 25.48(9) . . .
Cl(1) Mo(1) P(3) N(2) 94.10(6) . . .
Cl(1) Mo(1) P(3) C(33) -147.32(8) . . .
Cl(1) Mo(1) P(3) C(39) -16.83(8) . . .
Cl(1) Mo(1) P(4) N(2) -85.43(6) . . .
Cl(1) Mo(1) P(4) C(45) 162.27(9) . . .
Cl(1) Mo(1) P(4) C(51) 33.42(8) . . .
Cl(2) Mo(1) P(1) N(1) -94.73(6) . . .
Cl(2) Mo(1) P(1) C(1) 18.04(8) . . .
Cl(2) Mo(1) P(1) C(7) 149.33(9) . . .
Cl(2) Mo(1) P(2) N(1) 91.48(6) . . .
Cl(2) Mo(1) P(2) C(13) -21.65(8) . . .
Cl(2) Mo(1) P(2) C(19) -152.76(9) . . .
Cl(2) Mo(1) P(3) N(2) -83.41(6) . . .
Cl(2) Mo(1) P(3) C(33) 35.17(8) . . .
Cl(2) Mo(1) P(3) C(39) 165.66(8) . . .
Cl(2) Mo(1) P(4) N(2) 92.87(6) . . .
Cl(2) Mo(1) P(4) C(45) -19.43(9) . . .
Cl(2) Mo(1) P(4) C(51) -148.29(8) . . .
P(1) Mo(1) P(2) N(1) 3.34(6) . . .
P(1) Mo(1) P(2) C(13) -109.78(8) . . .
P(1) Mo(1) P(2) C(19) 119.11(9) . . .
P(2) Mo(1) P(1) N(1) -3.34(6) . . .
P(2) Mo(1) P(1) C(1) 109.42(8) . . .
P(2) Mo(1) P(1) C(7) -119.29(9) . . .
P(1) Mo(1) P(3) N(2) -155.1(9) . . .
P(1) Mo(1) P(3) C(33) -36.5(9) . . .
P(1) Mo(1) P(3) C(39) 94.0(9) . . .
P(3) Mo(1) P(1) N(1) -23.0(9) . . .
P(3) Mo(1) P(1) C(1) 89.8(9) . . .
P(3) Mo(1) P(1) C(7) -138.9(9) . . .
P(1) Mo(1) P(4) N(2) 178.93(6) . . .
P(1) Mo(1) P(4) C(45) 66.63(9) . . .
P(1) Mo(1) P(4) C(51) -62.22(8) . . .
P(4) Mo(1) P(1) N(1) -178.40(6) . . .
P(4) Mo(1) P(1) C(1) -65.64(8) . . .
P(4) Mo(1) P(1) C(7) 65.65(9) . . .
P(2) Mo(1) P(3) N(2) -174.60(6) . . .
P(2) Mo(1) P(3) C(33) -56.02(8) . . .
P(2) Mo(1) P(3) C(39) 74.47(8) . . .
P(3) Mo(1) P(2) N(1) -177.10(6) . . .
P(3) Mo(1) P(2) C(13) 69.77(8) . . .
P(3) Mo(1) P(2) C(19) -61.34(9) . . .
P(2) Mo(1) P(4) N(2) 80.0(2) . . .
P(2) Mo(1) P(4) C(45) -32.3(3) . . .
P(2) Mo(1) P(4) C(51) -161.2(2) . . .
P(4) Mo(1) P(2) N(1) 104.3(2) . . .
P(4) Mo(1) P(2) C(13) -8.8(3) . . .
P(4) Mo(1) P(2) C(19) -139.9(2) . . .
P(3) Mo(1) P(4) N(2) -0.52(6) . . .
P(3) Mo(1) P(4) C(45) -112.81(9) . . .
P(3) Mo(1) P(4) C(51) 118.33(8) . . .
P(4) Mo(1) P(3) N(2) 0.51(6) . . .
P(4) Mo(1) P(3) C(33) 119.09(8) . . .
P(4) Mo(1) P(3) C(39) -110.42(8) . . .
Mo(1) P(1) N(1) P(2) 4.49(8) . . .
Mo(1) P(1) N(1) C(25) -171.77(17) . . .
Mo(1) P(1) C(1) C(2) 58.0(2) . . .
Mo(1) P(1) C(1) C(6) -125.2(2) . . .
Mo(1) P(1) C(7) C(8) 28.3(2) . . .
Mo(1) P(1) C(7) C(12) -145.99(16) . . .
N(1) P(1) C(1) C(2) 163.70(18) . . .
N(1) P(1) C(1) C(6) -19.5(2) . . .
C(1) P(1) N(1) P(2) -117.45(10) . . .
C(1) P(1) N(1) C(25) 66.3(2) . . .
N(1) P(1) C(7) C(8) -81.7(2) . . .
N(1) P(1) C(7) C(12) 103.98(19) . . .
C(7) P(1) N(1) P(2) 135.11(9) . . .
C(7) P(1) N(1) C(25) -41.2(2) . . .
C(1) P(1) C(7) C(8) 166.16(19) . . .
C(1) P(1) C(7) C(12) -8.2(2) . . .
C(7) P(1) C(1) C(2) -84.0(2) . . .
C(7) P(1) C(1) C(6) 92.7(2) . . .
Mo(1) P(2) N(1) P(1) -4.53(8) . . .
Mo(1) P(2) N(1) C(25) 171.85(16) . . .
Mo(1) P(2) C(13) C(14) 61.2(2) . . .
Mo(1) P(2) C(13) C(18) -107.7(2) . . .
Mo(1) P(2) C(19) C(20) -161.83(16) . . .
Mo(1) P(2) C(19) C(24) 22.4(2) . . .
N(1) P(2) C(13) C(14) -45.2(2) . . .
N(1) P(2) C(13) C(18) 145.9(2) . . .
C(13) P(2) N(1) P(1) 117.80(10) . . .
C(13) P(2) N(1) C(25) -65.8(2) . . .
N(1) P(2) C(19) C(20) -52.1(2) . . .
N(1) P(2) C(19) C(24) 132.06(18) . . .
C(19) P(2) N(1) P(1) -133.08(9) . . .
C(19) P(2) N(1) C(25) 43.30(19) . . .
C(13) P(2) C(19) C(20) 60.7(2) . . .
C(13) P(2) C(19) C(24) -115.15(19) . . .
C(19) P(2) C(13) C(14) -158.3(2) . . .
C(19) P(2) C(13) C(18) 32.8(2) . . .
Mo(1) P(3) N(2) P(4) -0.70(8) . . .
Mo(1) P(3) N(2) C(57) -178.97(17) . . .
Mo(1) P(3) C(33) C(34) 14.0(2) . . .
Mo(1) P(3) C(33) C(38) -174.04(15) . . .
Mo(1) P(3) C(39) C(40) -106.3(2) . . .
Mo(1) P(3) C(39) C(44) 69.4(2) . . .
N(2) P(3) C(33) C(34) 124.88(16) . . .
N(2) P(3) C(33) C(38) -63.2(2) . . .
C(33) P(3) N(2) P(4) -128.01(9) . . .
C(33) P(3) N(2) C(57) 53.7(2) . . .
N(2) P(3) C(39) C(40) 147.4(2) . . .
N(2) P(3) C(39) C(44) -36.9(2) . . .
C(39) P(3) N(2) P(4) 124.97(10) . . .
C(39) P(3) N(2) C(57) -53.3(2) . . .
C(33) P(3) C(39) C(40) 32.8(2) . . .
C(33) P(3) C(39) C(44) -151.53(19) . . .
C(39) P(3) C(33) C(34) -125.36(17) . . .
C(39) P(3) C(33) C(38) 46.6(2) . . .
Mo(1) P(4) N(2) P(3) 0.69(8) . . .
Mo(1) P(4) N(2) C(57) 178.88(18) . . .
Mo(1) P(4) C(45) C(46) 67.6(2) . . .
Mo(1) P(4) C(45) C(50) -104.46(16) . . .
Mo(1) P(4) C(51) C(52) -163.25(17) . . .
Mo(1) P(4) C(51) C(56) 26.3(2) . . .
N(2) P(4) C(45) C(46) -39.05(19) . . .
N(2) P(4) C(45) C(50) 148.91(17) . . .
C(45) P(4) N(2) P(3) 126.70(9) . . .
C(45) P(4) N(2) C(57) -55.1(2) . . .
N(2) P(4) C(51) C(52) -53.2(2) . . .
N(2) P(4) C(51) C(56) 136.29(17) . . .
C(51) P(4) N(2) P(3) -125.18(10) . . .
C(51) P(4) N(2) C(57) 53.0(2) . . .
C(45) P(4) C(51) C(52) 58.5(2) . . .
C(45) P(4) C(51) C(56) -112.01(18) . . .
C(51) P(4) C(45) C(46) -155.26(18) . . .
C(51) P(4) C(45) C(50) 32.69(19) . . .
C(65) O(1) C(68) C(67) 17.1(5) . . .
C(68) O(1) C(65) C(66) -2.5(6) . . .
O(3) O(2) C(69) C(70) -8.4(15) . . .
O(3) O(2) C(69) O(3) 16.6(14) . . 3_765
C(69) O(2) O(3) C(69) -100(6) . . 3_765
C(69) O(2) O(3) C(70) -135.4(17) . . 3_765
O(3) O(2) C(70) C(69) -11.4(19) . 3_765 3_765
C(70) O(2) O(3) C(69) 135.4(17) 3_765 . .
C(70) O(2) O(3) C(69) 35(5) 3_765 . 3_765
C(69) O(2) C(70) C(69) 30.0(10) . 3_765 3_765
C(69) O(2) C(70) O(3) 41.5(17) . 3_765 .
C(70) O(2) C(69) O(3) -26.7(12) 3_765 . .
C(70) O(2) C(69) C(70) -35.2(12) 3_765 . .
C(70) O(2) C(69) O(3) -10.1(10) 3_765 . 3_765
O(2) O(3) C(69) C(70) 173.6(12) . . .
O(2) O(3) C(69) O(3) -163.6(14) . . 3_765
O(2) O(3) C(69) O(2) 106(6) . 3_765 3_765
O(2) O(3) C(69) O(3) 96(6) . 3_765 3_765
O(2) O(3) C(69) C(70) -38(5) . 3_765 3_765
O(2) O(3) C(70) C(69) 170.0(16) . 3_765 3_765
C(69) O(3) C(69) O(2) 9.2(11) . 3_765 3_765
C(69) O(3) C(69) C(70) -134.5(17) . 3_765 3_765
C(69) O(3) C(69) O(2) 163.6(18) 3_765 . .
C(69) O(3) C(69) C(70) -22.7(10) 3_765 . .
C(69) O(3) C(70) O(2) -83(2) . 3_765 .
C(69) O(3) C(70) C(69) 87(2) . 3_765 3_765
C(70) O(3) C(69) O(2) 91(2) 3_765 . .
C(70) O(3) C(69) C(70) -95(2) 3_765 . .
C(70) O(3) C(69) O(3) -73(2) 3_765 . 3_765
C(69) O(3) C(70) O(2) -170.0(16) 3_765 3_765 .
C(70) O(3) C(69) O(2) 143.7(11) 3_765 3_765 3_765
C(70) O(3) C(69) O(3) 134.5(14) 3_765 3_765 3_765
P(1) N(1) C(25) C(26) -118.9(2) . . .
P(1) N(1) C(25) C(30) 63.6(2) . . .
P(2) N(1) C(25) C(26) 65.6(2) . . .
P(2) N(1) C(25) C(30) -111.8(2) . . .
P(3) N(2) C(57) C(58) -76.9(2) . . .
P(3) N(2) C(57) C(62) 100.5(2) . . .
P(4) N(2) C(57) C(58) 105.3(2) . . .
P(4) N(2) C(57) C(62) -77.3(2) . . .
P(1) C(1) C(2) C(3) 175.1(2) . . .
P(1) C(1) C(6) C(5) -175.7(2) . . .
C(2) C(1) C(6) C(5) 1.0(3) . . .
C(6) C(1) C(2) C(3) -1.8(3) . . .
C(1) C(2) C(3) C(4) 1.4(4) . . .
C(2) C(3) C(4) C(5) -0.0(3) . . .
C(3) C(4) C(5) C(6) -0.8(4) . . .
C(4) C(5) C(6) C(1) 0.3(4) . . .
P(1) C(7) C(8) C(9) -173.8(2) . . .
P(1) C(7) C(12) C(11) 174.40(19) . . .
C(8) C(7) C(12) C(11) 0.0(2) . . .
C(12) C(7) C(8) C(9) 0.7(3) . . .
C(7) C(8) C(9) C(10) -0.1(3) . . .
C(8) C(9) C(10) C(11) -1.3(4) . . .
C(9) C(10) C(11) C(12) 2.1(4) . . .
C(10) C(11) C(12) C(7) -1.4(3) . . .
P(2) C(13) C(14) C(15) -169.5(2) . . .
P(2) C(13) C(18) C(17) 168.8(2) . . .
C(14) C(13) C(18) C(17) -0.4(4) . . .
C(18) C(13) C(14) C(15) -0.4(4) . . .
C(13) C(14) C(15) C(16) 1.0(4) . . .
C(14) C(15) C(16) C(17) -0.8(5) . . .
C(15) C(16) C(17) C(18) 0.1(4) . . .
C(16) C(17) C(18) C(13) 0.5(4) . . .
P(2) C(19) C(20) C(21) -177.1(2) . . .
P(2) C(19) C(24) C(23) 176.72(19) . . .
C(20) C(19) C(24) C(23) 0.7(3) . . .
C(24) C(19) C(20) C(21) -1.3(3) . . .
C(19) C(20) C(21) C(22) 1.0(4) . . .
C(20) C(21) C(22) C(23) -0.1(3) . . .
C(21) C(22) C(23) C(24) -0.5(4) . . .
C(22) C(23) C(24) C(19) 0.2(3) . . .
N(1) C(25) C(26) C(27) -176.8(2) . . .
N(1) C(25) C(30) C(29) 177.7(2) . . .
C(26) C(25) C(30) C(29) 0.2(3) . . .
C(30) C(25) C(26) C(27) 0.7(3) . . .
C(25) C(26) C(27) C(28) -1.7(4) . . .
C(25) C(26) C(27) C(31) 179.4(2) . . .
C(26) C(27) C(28) C(29) 1.8(4) . . .
C(31) C(27) C(28) C(29) -179.3(3) . . .
C(27) C(28) C(29) C(30) -0.9(4) . . .
C(27) C(28) C(29) C(32) 177.8(2) . . .
C(28) C(29) C(30) C(25) -0.1(3) . . .
C(32) C(29) C(30) C(25) -178.9(2) . . .
P(3) C(33) C(34) C(35) 172.61(17) . . .
P(3) C(33) C(38) C(37) -172.15(18) . . .
C(34) C(33) C(38) C(37) -0.3(3) . . .
C(38) C(33) C(34) C(35) 0.4(3) . . .
C(33) C(34) C(35) C(36) 0.1(2) . . .
C(34) C(35) C(36) C(37) -0.6(3) . . .
C(35) C(36) C(37) C(38) 0.7(3) . . .
C(36) C(37) C(38) C(33) -0.2(3) . . .
P(3) C(39) C(40) C(41) 178.0(2) . . .
P(3) C(39) C(44) C(43) -179.78(19) . . .
C(40) C(39) C(44) C(43) -4.0(3) . . .
C(44) C(39) C(40) C(41) 2.2(3) . . .
C(39) C(40) C(41) C(42) 1.1(4) . . .
C(40) C(41) C(42) C(43) -2.7(4) . . .
C(41) C(42) C(43) C(44) 1.0(4) . . .
C(42) C(43) C(44) C(39) 2.4(3) . . .
P(4) C(45) C(46) C(47) -173.00(18) . . .
P(4) C(45) C(50) C(49) 173.04(18) . . .
C(46) C(45) C(50) C(49) 0.8(3) . . .
C(50) C(45) C(46) C(47) -0.8(3) . . .
C(45) C(46) C(47) C(48) 0.3(3) . . .
C(46) C(47) C(48) C(49) 0.2(3) . . .
C(47) C(48) C(49) C(50) -0.2(3) . . .
C(48) C(49) C(50) C(45) -0.4(3) . . .
P(4) C(51) C(52) C(53) -171.5(2) . . .
P(4) C(51) C(56) C(55) 170.51(18) . . .
C(52) C(51) C(56) C(55) -0.5(3) . . .
C(56) C(51) C(52) C(53) -1.2(3) . . .
C(51) C(52) C(53) C(54) 1.7(4) . . .
C(52) C(53) C(54) C(55) -0.3(4) . . .
C(53) C(54) C(55) C(56) -1.5(4) . . .
C(54) C(55) C(56) C(51) 1.9(3) . . .
N(2) C(57) C(58) C(59) 175.2(2) . . .
N(2) C(57) C(62) C(61) -176.1(2) . . .
C(58) C(57) C(62) C(61) 1.3(3) . . .
C(62) C(57) C(58) C(59) -2.2(3) . . .
C(57) C(58) C(59) C(60) 1.5(3) . . .
C(57) C(58) C(59) C(63) -177.8(2) . . .
C(58) C(59) C(60) C(61) 0.2(3) . . .
C(63) C(59) C(60) C(61) 179.5(2) . . .
C(59) C(60) C(61) C(62) -1.1(4) . . .
C(59) C(60) C(61) C(64) -178.5(2) . . .
C(60) C(61) C(62) C(57) 0.4(3) . . .
C(64) C(61) C(62) C(57) 177.9(2) . . .
O(1) C(65) C(66) C(67) -15.0(7) . . .
C(65) C(66) C(67) C(68) 26.7(6) . . .
C(66) C(67) C(68) O(1) -27.0(5) . . .
O(2) C(69) C(70) O(2) 41.4(13) . . 3_765
O(2) C(69) C(70) O(3) 49.1(15) . . 3_765
O(3) C(69) C(70) O(2) 36.8(11) . . 3_765
O(3) C(69) C(70) O(3) 44.5(14) . . 3_765
O(3) C(69) C(70) O(2) -7.7(13) 3_765 . 3_765
C(30) C(25) C(57) C(62) -8.4(2) . . .
C(30) N(1) N(2) C(62) -7.2(2) . . .
